data_7131918
loop_
_publ_author_name
'Lamprecht, Anna'
'Lindl, Felix'
'Endres, Lukas'
'Krummenacher, Ivo'
'Braunschweig, Holger'

_publ_section_title
;
 Coinage metal complexes of BN analogues of m-terphenyl ligands
;
_journal_name_full 'Chemical Communications'
_journal_paper_doi 10.1039/D3CC03467D
_journal_year 2023
_chemical_formula_moiety 'C55 H64 Ag B N P'
_chemical_formula_sum 'C55 H64 Ag B N P'
_chemical_formula_weight 888.72
_space_group_crystal_system triclinic
_space_group_IT_number 2
_space_group_name_Hall '-P 1'
_space_group_name_H-M_alt 'P -1'
_atom_sites_solution_hydrogens geom
_atom_sites_solution_primary dual
_atom_sites_solution_secondary difmap
_audit_creation_method SHELXL-2018/3
_audit_update_record
;
2023-05-23 deposited with the CCDC.	2023-07-21 downloaded from the CCDC.
;
_cell_angle_alpha 66.696(18)
_cell_angle_beta 85.345(19)
_cell_angle_gamma 70.674(14)
_cell_formula_units_Z 2
_cell_length_a 10.739(3)
_cell_length_b 14.412(4)
_cell_length_c 17.815(5)
_cell_measurement_reflns_used 9266
_cell_measurement_temperature 100(2)
_cell_measurement_theta_max 26.77
_cell_measurement_theta_min 2.72
_cell_volume 2385.7(12)
_computing_cell_refinement 'Saint+ ver. V8.40A (Bruker AXS)'
_computing_data_collection 'APEX2 ver. 2014.9 (Bruker AXS)'
_computing_data_reduction 'Saint+ ver. V8.40A (Bruker AXS)'
_computing_molecular_graphics 'ShelXLe (Huebschle et all, 2011)'
_computing_publication_material 'SHELXL-2018/3 (Sheldrick, 2018)'
_computing_structure_refinement 'SHELXL-2018/3 (Sheldrick, 2018)'
_computing_structure_solution 'SHELXT (Sheldrick, 2014)'
_diffrn_ambient_temperature 100(2)
_diffrn_detector 'CMOS area detector (Photon II)'
_diffrn_detector_area_resol_mean 7.5
_diffrn_measured_fraction_theta_full 0.996
_diffrn_measured_fraction_theta_max 0.994
_diffrn_measurement_device_type 'Bruker D8 Quest'
_diffrn_measurement_method '\f and \w scans'
_diffrn_radiation_monochromator 'multi-layer mirror'
_diffrn_radiation_type MoK\a
_diffrn_radiation_wavelength 0.71073
_diffrn_reflns_av_R_equivalents 0.0302
_diffrn_reflns_av_unetI/netI 0.0118
_diffrn_reflns_Laue_measured_fraction_full 0.996
_diffrn_reflns_Laue_measured_fraction_max 0.994
_diffrn_reflns_limit_h_max 13
_diffrn_reflns_limit_h_min -13
_diffrn_reflns_limit_k_max 18
_diffrn_reflns_limit_k_min -18
_diffrn_reflns_limit_l_max 22
_diffrn_reflns_limit_l_min -22
_diffrn_reflns_number 132616
_diffrn_reflns_point_group_measured_fraction_full 0.996
_diffrn_reflns_point_group_measured_fraction_max 0.994
_diffrn_reflns_theta_full 26.000
_diffrn_reflns_theta_max 26.793
_diffrn_reflns_theta_min 1.247
_diffrn_source 'microfocus sealed tube (Incoatec ImS)'
_exptl_absorpt_coefficient_mu 0.492
_exptl_absorpt_correction_T_max 0.7454
_exptl_absorpt_correction_T_min 0.6866
_exptl_absorpt_correction_type multi-scan
_exptl_absorpt_process_details 'SadAbs 2016/2 (Bruker AXS)'
_exptl_crystal_colour colourless
_exptl_crystal_density_diffrn 1.237
_exptl_crystal_description block
_exptl_crystal_F_000 936
_exptl_crystal_size_max 0.448
_exptl_crystal_size_mid 0.253
_exptl_crystal_size_min 0.204
_refine_diff_density_max 0.557
_refine_diff_density_min -1.186
_refine_diff_density_rms 0.078
_refine_ls_extinction_method none
_refine_ls_goodness_of_fit_ref 1.050
_refine_ls_hydrogen_treatment constr
_refine_ls_matrix_type full
_refine_ls_number_parameters 646
_refine_ls_number_reflns 10147
_refine_ls_number_restraints 366
_refine_ls_restrained_S_all 1.041
_refine_ls_R_factor_all 0.0343
_refine_ls_R_factor_gt 0.0327
_refine_ls_shift/su_max 0.001
_refine_ls_shift/su_mean 0.000
_refine_ls_structure_factor_coef Fsqd
_refine_ls_weighting_details 'w=1/[\s^2^(Fo^2^)+(0.0579P)^2^+3.2628P] where P=(Fo^2^+2Fc^2^)/3'
_refine_ls_weighting_scheme calc
_refine_ls_wR_factor_gt 0.1027
_refine_ls_wR_factor_ref 0.1045
_reflns_Friedel_coverage 0.000
_reflns_number_gt 9691
_reflns_number_total 10147
_reflns_threshold_expression 'I > 2\s(I)'
_cod_data_source_file d3cc03467d2.cif
_cod_data_source_block 2-AgPCy3
_cod_database_code 7131918
_shelx_shelxl_version_number 2018/3
_shelx_space_group_comment
;
The symmetry employed for this shelxl refinement is uniquely defined
by the following loop, which should always be used as a source of
symmetry information in preference to the above space-group names.
They are only intended as comments.
;
_shelx_estimated_absorpt_t_min 0.810
_shelx_estimated_absorpt_t_max 0.906

loop_
_space_group_symop_operation_xyz
'x, y, z'
'-x, -y, -z'

loop_
_atom_site_label
_atom_site_type_symbol
_atom_site_fract_x
_atom_site_fract_y
_atom_site_fract_z
_atom_site_U_iso_or_equiv
_atom_site_adp_type
_atom_site_occupancy
_atom_site_site_symmetry_order
_atom_site_calc_flag
_atom_site_refinement_flags_posn
_atom_site_refinement_flags_adp
_atom_site_refinement_flags_occupancy
_atom_site_disorder_assembly
_atom_site_disorder_group
Ag01 Ag 0.51667(2) 0.52482(2) 0.30175(2) 0.02369(7) Uani 1 1 d . . . . .
B1 B 0.2455(2) 0.65270(17) 0.21991(13) 0.0144(4) Uani 1 1 d . . . . .
C1 C 0.09946(19) 0.83082(15) 0.21407(11) 0.0151(4) Uani 1 1 d . . . . .
P002 P 0.69785(5) 0.36558(5) 0.34232(3) 0.02239(12) Uani 1 1 d . . . . .
C2 C 0.27988(18) 0.55314(15) 0.19475(11) 0.0130(3) Uani 1 1 d . . . . .
N003 N 0.34348(17) 0.66068(14) 0.26455(12) 0.0190(3) Uani 1 1 d . . . . .
C3 C 0.0116(2) 0.72888(17) 0.07976(13) 0.0211(4) Uani 1 1 d . . . . .
H3 H 0.093369 0.723162 0.054220 0.025 Uiso 1 1 calc R U . . .
C004 C 0.11359(19) 0.74243(15) 0.19597(11) 0.0145(4) Uani 1 1 d . . . . .
C4 C -0.1201(2) 0.74110(17) 0.19278(13) 0.0211(4) Uani 1 1 d . . . . .
H4 H -0.129344 0.744958 0.245057 0.025 Uiso 1 1 calc R U . . .
C007 C 0.00051(19) 0.73755(15) 0.15571(12) 0.0165(4) Uani 1 1 d . . . . .
C5 C -0.2265(2) 0.73911(19) 0.15473(15) 0.0263(5) Uani 1 1 d . . . . .
H5 H -0.307295 0.741294 0.181136 0.032 Uiso 1 1 calc R U . . .
C00A C 0.22987(19) 0.46835(15) 0.23626(11) 0.0149(4) Uani 1 1 d . . . . .
C00B C 0.2557(2) 0.38439(16) 0.21070(12) 0.0168(4) Uani 1 1 d . . . . .
H00B H 0.221101 0.327942 0.239566 0.020 Uiso 1 1 calc R U . . .
C00D C 0.1640(2) 1.03208(18) 0.20611(15) 0.0253(5) Uani 1 1 d . . . . .
H00D H 0.164287 1.035745 0.151672 0.030 Uiso 1 1 calc R U . . .
C00E C -0.0251(2) 0.92463(15) 0.18651(12) 0.0173(4) Uani 1 1 d . . . . .
C00F C 0.2044(2) 0.83512(16) 0.25613(13) 0.0183(4) Uani 1 1 d . . . . .
C00G C 0.7947(2) 0.35226(16) 0.25459(13) 0.0188(4) Uani 1 1 d . . . . .
H00G H 0.865904 0.281048 0.273617 0.023 Uiso 1 1 calc R U . . .
C00H C 0.35728(18) 0.54955(15) 0.12778(12) 0.0144(4) Uani 1 1 d . . . . .
C00I C 0.1502(2) 0.46690(18) 0.31014(13) 0.0213(4) Uani 1 1 d . . . . .
H00A H 0.067616 0.527388 0.293528 0.032 Uiso 1 1 calc R U . . .
H00C H 0.201158 0.472468 0.350444 0.032 Uiso 1 1 calc R U . . .
H00E H 0.129904 0.399888 0.334480 0.032 Uiso 1 1 calc R U . . .
C00J C -0.0960(2) 0.72852(18) 0.04113(14) 0.0265(5) Uani 1 1 d . . . . .
H00J H -0.087378 0.724522 -0.011098 0.032 Uiso 1 1 calc R U . . .
C00K C 0.3215(2) 0.74960(17) 0.28045(15) 0.0230(4) Uani 1 1 d . . . . .
C00L C 0.1859(2) 0.93361(16) 0.27173(14) 0.0200(4) Uani 1 1 d . . . . .
C00M C 0.1418(2) 1.12522(18) 0.21944(16) 0.0298(5) Uani 1 1 d . . . . .
H00M H 0.127377 1.191673 0.174180 0.036 Uiso 1 1 calc R U . . .
C00N C -0.2268(2) 1.04386(19) 0.21137(15) 0.0271(5) Uani 1 1 d . . . . .
H00N H -0.285226 1.065238 0.248907 0.033 Uiso 1 1 calc R U . . .
C00O C 0.33108(19) 0.38136(15) 0.14384(12) 0.0158(4) Uani 1 1 d . . . . .
C00P C -0.2150(2) 0.73393(19) 0.07810(16) 0.0287(5) Uani 1 1 d . . . . .
H00P H -0.288207 0.734112 0.051396 0.034 Uiso 1 1 calc R U . . .
C00Q C 0.8587(2) 0.44077(18) 0.21907(15) 0.0257(5) Uani 1 1 d . . . . .
H00F H 0.789377 0.511187 0.206093 0.031 Uiso 1 1 calc R U . . .
H00H H 0.922229 0.431475 0.260859 0.031 Uiso 1 1 calc R U . . .
C44 C 0.6438(2) 0.24597(19) 0.39204(13) 0.0260(5) Uani 1 1 d . . . . .
H44 H 0.644074 0.229516 0.452089 0.031 Uiso 1 1 calc R U . . .
C00R C 0.7326(2) 0.14378(18) 0.38179(14) 0.0259(5) Uani 1 1 d . . . . .
H00I H 0.742784 0.159170 0.322760 0.031 Uiso 1 1 calc R U . . .
H00K H 0.821330 0.121763 0.407893 0.031 Uiso 1 1 calc R U . . .
C00T C -0.1108(2) 0.95780(17) 0.24068(13) 0.0208(4) Uani 1 1 d . . . . .
H00T H -0.089952 0.921476 0.297966 0.025 Uiso 1 1 calc R U . . .
C00U C 0.1406(2) 1.12105(18) 0.29829(17) 0.0296(5) Uani 1 1 d . . . . .
H00U H 0.124907 1.184594 0.307302 0.035 Uiso 1 1 calc R U . . .
C00V C 0.7047(2) 0.35991(17) 0.18788(13) 0.0204(4) Uani 1 1 d . . . . .
H00L H 0.669374 0.299521 0.209838 0.025 Uiso 1 1 calc R U . . .
H00O H 0.629025 0.427121 0.172882 0.025 Uiso 1 1 calc R U . . .
C00W C 0.9307(2) 0.43940(18) 0.14189(15) 0.0277(5) Uani 1 1 d . . . . .
H00Q H 0.965628 0.500035 0.119665 0.033 Uiso 1 1 calc R U . . .
H00R H 1.006613 0.372404 0.156008 0.033 Uiso 1 1 calc R U . . .
C00X C -0.0579(2) 0.98055(18) 0.10292(13) 0.0269(5) Uani 1 1 d . . . . .
H00X H -0.000334 0.958743 0.065227 0.032 Uiso 1 1 calc R U . . .
C00Y C 0.38163(19) 0.46441(16) 0.10326(12) 0.0155(4) Uani 1 1 d . . . . .
H00Y H 0.433963 0.463352 0.057791 0.019 Uiso 1 1 calc R U . . .
C00Z C 0.1862(2) 0.93053(17) 0.35067(14) 0.0228(4) Uani 1 1 d . . . . .
H00Z H 0.202718 0.863964 0.396059 0.027 Uiso 1 1 calc R U . . .
C010 C 0.6758(3) 0.0516(2) 0.41994(15) 0.0324(5) Uani 1 1 d . . . . .
H01A H 0.731599 -0.009812 0.407223 0.039 Uiso 1 1 calc R U . . .
H01B H 0.678830 0.028679 0.480185 0.039 Uiso 1 1 calc R U . . .
C011 C 0.4994(2) 0.2740(2) 0.36307(15) 0.0309(5) Uani 1 1 d . . . . .
H01C H 0.442864 0.335495 0.375515 0.037 Uiso 1 1 calc R U . . .
H01D H 0.494056 0.295770 0.302977 0.037 Uiso 1 1 calc R U . . .
C012 C 0.7790(2) 0.35745(18) 0.11135(13) 0.0232(4) Uani 1 1 d . . . . .
H01E H 0.717340 0.365086 0.069262 0.028 Uiso 1 1 calc R U . . .
H01F H 0.849964 0.287643 0.125225 0.028 Uiso 1 1 calc R U . . .
C013 C -0.2581(2) 1.09869(19) 0.12813(16) 0.0325(5) Uani 1 1 d . . . . .
H013 H -0.337592 1.157377 0.108547 0.039 Uiso 1 1 calc R U . . .
C015 C 0.8396(2) 0.44737(18) 0.07666(14) 0.0262(5) Uani 1 1 d . . . . .
H01G H 0.890378 0.442097 0.028745 0.031 Uiso 1 1 calc R U . . .
H01H H 0.768399 0.517468 0.058275 0.031 Uiso 1 1 calc R U . . .
C016 C 0.4146(2) 0.63770(16) 0.08099(13) 0.0212(4) Uani 1 1 d . . . . .
H01I H 0.461708 0.623973 0.035024 0.032 Uiso 1 1 calc R U . . .
H01J H 0.476184 0.639875 0.117472 0.032 Uiso 1 1 calc R U . . .
H01K H 0.343069 0.706406 0.060140 0.032 Uiso 1 1 calc R U . . .
C017 C 0.1626(2) 1.02372(19) 0.36436(16) 0.0277(5) Uani 1 1 d . . . . .
H017 H 0.161467 1.020528 0.418697 0.033 Uiso 1 1 calc R U . . .
C018 C 0.3566(2) 0.29030(18) 0.11621(14) 0.0246(4) Uani 1 1 d . . . . .
H01L H 0.276149 0.298511 0.088458 0.037 Uiso 1 1 calc R U . . .
H01M H 0.382063 0.222210 0.163925 0.037 Uiso 1 1 calc R U . . .
H01N H 0.428128 0.291221 0.078364 0.037 Uiso 1 1 calc R U . . .
C019 C 0.4468(3) 0.1801(2) 0.40408(17) 0.0388(6) Uani 1 1 d . . . . .
H01O H 0.444141 0.162247 0.463727 0.047 Uiso 1 1 calc R U . . .
H01P H 0.355577 0.200508 0.382045 0.047 Uiso 1 1 calc R U . . .
C01A C -0.1725(3) 1.06726(19) 0.07343(15) 0.0331(5) Uani 1 1 d . . . . .
H01Q H -0.192351 1.104988 0.016131 0.040 Uiso 1 1 calc R U . . .
C01C C 0.5343(2) 0.0828(2) 0.38879(16) 0.0343(6) Uani 1 1 d . . . . .
H01R H 0.500379 0.022243 0.416995 0.041 Uiso 1 1 calc R U . . .
H01S H 0.531862 0.098955 0.329389 0.041 Uiso 1 1 calc R U . . .
C1_2 C 0.4306(5) 0.7383(4) 0.3405(4) 0.0183(8) Uani 0.491(3) 1 d . U P A 1
C2_2 C 0.4670(4) 0.6579(4) 0.4182(3) 0.0194(7) Uani 0.491(3) 1 d . U P A 1
H2_2 H 0.422097 0.606780 0.439040 0.023 Uiso 0.491(3) 1 calc R U P A 1
C3_2 C 0.5694(4) 0.6512(4) 0.4663(3) 0.0241(8) Uani 0.491(3) 1 d . U P A 1
H3_2 H 0.592554 0.596926 0.519768 0.029 Uiso 0.491(3) 1 calc R U P A 1
C4_2 C 0.6371(5) 0.7255(4) 0.4345(3) 0.0264(8) Uani 0.491(3) 1 d . U P A 1
H4_2 H 0.706991 0.720859 0.466671 0.032 Uiso 0.491(3) 1 calc R U P A 1
C5_2 C 0.6023(6) 0.8079(5) 0.3546(4) 0.0263(8) Uani 0.491(3) 1 d . U P A 1
H5_2 H 0.648519 0.857972 0.332779 0.032 Uiso 0.491(3) 1 calc R U P A 1
C6_2 C 0.4977(4) 0.8128(4) 0.3090(4) 0.0229(7) Uani 0.491(3) 1 d . U P A 1
H6_2 H 0.472121 0.867719 0.255918 0.027 Uiso 0.491(3) 1 calc R U P A 1
C1_12 C 0.4362(5) 0.7651(4) 0.3085(4) 0.0184(8) Uani 0.509(3) 1 d . U P A 2
C2_12 C 0.4787(4) 0.8539(4) 0.2668(3) 0.0230(8) Uani 0.509(3) 1 d . U P A 2
H2A_12 H 0.434998 0.907503 0.216383 0.028 Uiso 0.509(3) 1 calc R U P A 2
C3_12 C 0.5008(4) 0.6875(4) 0.3810(3) 0.0210(7) Uani 0.509(3) 1 d . U P A 2
H3A_12 H 0.473478 0.626577 0.407978 0.025 Uiso 0.509(3) 1 calc R U P A 2
C4_12 C 0.6064(5) 0.6969(4) 0.4158(3) 0.0276(8) Uani 0.509(3) 1 d . U P A 2
H4A_12 H 0.649174 0.643716 0.466545 0.033 Uiso 0.509(3) 1 calc R U P A 2
C5_12 C 0.6469(6) 0.7839(5) 0.3755(4) 0.0293(9) Uani 0.509(3) 1 d . U P A 2
H5A_12 H 0.717548 0.791114 0.399083 0.035 Uiso 0.509(3) 1 calc R U P A 2
C6_12 C 0.5859(4) 0.8626(4) 0.3000(3) 0.0279(8) Uani 0.509(3) 1 d . U P A 2
H6A_12 H 0.617104 0.921193 0.271779 0.034 Uiso 0.509(3) 1 calc R U P A 2
C1_3 C 0.8196(5) 0.3707(4) 0.4102(3) 0.0178(8) Uani 0.527(3) 1 d . U P B 2
H3_3 H 0.851302 0.432246 0.377585 0.021 Uiso 0.527(3) 1 calc R U P B 2
C2_3 C 0.943(2) 0.2673(15) 0.4420(14) 0.0198(12) Uani 0.527(3) 1 d . U P B 2
H2A_3 H 0.914671 0.204415 0.472459 0.024 Uiso 0.527(3) 1 calc R U P B 2
H2AB_3 H 0.992361 0.256411 0.394978 0.024 Uiso 0.527(3) 1 calc R U P B 2
C3_3 C 1.0336(5) 0.2778(4) 0.4979(3) 0.0235(8) Uani 0.527(3) 1 d . U P B 2
H1A_3 H 1.071247 0.334731 0.465147 0.028 Uiso 0.527(3) 1 calc R U P B 2
H1AB_3 H 1.107862 0.209854 0.520825 0.028 Uiso 0.527(3) 1 calc R U P B 2
C4_3 C 0.9618(4) 0.3040(4) 0.5681(2) 0.0247(7) Uani 0.527(3) 1 d . U P B 2
H4A_3 H 0.934742 0.242785 0.605397 0.030 Uiso 0.527(3) 1 calc R U P B 2
H4AB_3 H 1.022583 0.315886 0.599622 0.030 Uiso 0.527(3) 1 calc R U P B 2
C5_3 C 0.8411(5) 0.4027(4) 0.5364(3) 0.0234(7) Uani 0.527(3) 1 d . U P B 2
H5A_3 H 0.869355 0.465646 0.504974 0.028 Uiso 0.527(3) 1 calc R U P B 2
H5AB_3 H 0.792890 0.414626 0.583285 0.028 Uiso 0.527(3) 1 calc R U P B 2
C6_3 C 0.7479(4) 0.3926(3) 0.4813(2) 0.0217(7) Uani 0.527(3) 1 d . U P B 2
H6A_3 H 0.713336 0.333568 0.513718 0.026 Uiso 0.527(3) 1 calc R U P B 2
H6AB_3 H 0.671932 0.459530 0.460104 0.026 Uiso 0.527(3) 1 calc R U P B 2
C1_13 C 1.0120(6) 0.2463(5) 0.5213(4) 0.0239(9) Uani 0.473(3) 1 d . U P B 1
H3A_13 H 0.967449 0.212600 0.570458 0.029 Uiso 0.473(3) 1 calc R U P B 1
H3AB_13 H 1.103775 0.197683 0.525697 0.029 Uiso 0.473(3) 1 calc R U P B 1
C2_13 C 0.938(3) 0.2609(17) 0.4435(15) 0.0197(12) Uani 0.473(3) 1 d . U P B 1
H1B_13 H 0.988984 0.286272 0.395005 0.024 Uiso 0.473(3) 1 calc R U P B 1
H1BC_13 H 0.933424 0.191166 0.449080 0.024 Uiso 0.473(3) 1 calc R U P B 1
C3_13 C 0.8009(5) 0.3401(5) 0.4311(4) 0.0189(9) Uani 0.473(3) 1 d . U P B 1
H5_13 H 0.753245 0.312271 0.481274 0.023 Uiso 0.473(3) 1 calc R U P B 1
C4_13 C 0.8088(5) 0.4479(4) 0.4253(3) 0.0211(7) Uani 0.473(3) 1 d . U P B 1
H2B_13 H 0.858943 0.476390 0.377424 0.025 Uiso 0.473(3) 1 calc R U P B 1
H2BC_13 H 0.718429 0.500071 0.416946 0.025 Uiso 0.473(3) 1 calc R U P B 1
C5_13 C 0.8762(5) 0.4350(4) 0.5030(3) 0.0232(8) Uani 0.473(3) 1 d . U P B 1
H4B_13 H 0.882097 0.504668 0.496986 0.028 Uiso 0.473(3) 1 calc R U P B 1
H4BC_13 H 0.822501 0.411728 0.550279 0.028 Uiso 0.473(3) 1 calc R U P B 1
C6_13 C 1.0148(4) 0.3528(4) 0.5190(3) 0.0219(8) Uani 0.473(3) 1 d . U P B 1
H6B_13 H 1.053258 0.341187 0.571960 0.026 Uiso 0.473(3) 1 calc R U P B 1
H6BC_13 H 1.071853 0.380760 0.475444 0.026 Uiso 0.473(3) 1 calc R U P B 1

loop_
_atom_site_aniso_label
_atom_site_aniso_U_11
_atom_site_aniso_U_22
_atom_site_aniso_U_33
_atom_site_aniso_U_23
_atom_site_aniso_U_13
_atom_site_aniso_U_12
Ag01 0.01479(9) 0.02381(10) 0.03528(11) -0.02082(8) -0.00815(6) 0.00378(7)
B1 0.0119(9) 0.0130(9) 0.0182(10) -0.0070(8) 0.0008(8) -0.0029(8)
C1 0.0133(9) 0.0130(8) 0.0150(8) -0.0042(7) 0.0029(7) -0.0016(7)
P002 0.0154(2) 0.0268(3) 0.0245(3) -0.0173(2) -0.0092(2) 0.0051(2)
C2 0.0098(8) 0.0125(8) 0.0156(8) -0.0058(7) -0.0036(7) -0.0008(7)
N003 0.0117(8) 0.0169(8) 0.0324(9) -0.0161(7) -0.0025(7) -0.0009(6)
C3 0.0208(10) 0.0202(10) 0.0198(9) -0.0095(8) -0.0027(8) -0.0007(8)
C004 0.0124(9) 0.0152(9) 0.0143(8) -0.0060(7) 0.0000(7) -0.0020(7)
C4 0.0163(10) 0.0253(10) 0.0236(10) -0.0142(8) -0.0002(8) -0.0033(8)
C007 0.0131(9) 0.0144(9) 0.0186(9) -0.0069(7) -0.0039(7) 0.0012(7)
C5 0.0145(10) 0.0279(11) 0.0390(12) -0.0189(10) -0.0020(9) -0.0020(8)
C00A 0.0139(9) 0.0176(9) 0.0145(8) -0.0069(7) -0.0015(7) -0.0053(7)
C00B 0.0193(9) 0.0169(9) 0.0170(9) -0.0065(7) -0.0014(7) -0.0091(8)
C00D 0.0250(11) 0.0203(10) 0.0357(12) -0.0154(9) 0.0128(9) -0.0109(9)
C00E 0.0160(9) 0.0125(8) 0.0195(9) -0.0056(7) 0.0022(7) -0.0008(7)
C00F 0.0147(9) 0.0149(9) 0.0293(10) -0.0132(8) 0.0053(8) -0.0050(7)
C00G 0.0146(9) 0.0187(9) 0.0236(10) -0.0114(8) -0.0056(7) -0.0007(7)
C00H 0.0114(8) 0.0131(8) 0.0173(9) -0.0056(7) -0.0020(7) -0.0021(7)
C00I 0.0246(10) 0.0254(10) 0.0199(9) -0.0114(8) 0.0061(8) -0.0137(9)
C00J 0.0291(12) 0.0250(11) 0.0237(10) -0.0133(9) -0.0097(9) 0.0004(9)
C00K 0.0119(9) 0.0224(10) 0.0431(13) -0.0226(10) -0.0009(8) -0.0034(8)
C00L 0.0130(9) 0.0167(9) 0.0365(11) -0.0168(9) 0.0088(8) -0.0064(7)
C00M 0.0297(12) 0.0165(10) 0.0458(14) -0.0142(10) 0.0123(10) -0.0107(9)
C00N 0.0196(10) 0.0263(11) 0.0323(12) -0.0159(9) 0.0051(9) 0.0008(9)
C00O 0.0163(9) 0.0156(9) 0.0176(9) -0.0090(7) -0.0037(7) -0.0037(7)
C00P 0.0230(11) 0.0251(11) 0.0390(13) -0.0174(10) -0.0145(9) 0.0006(9)
C00Q 0.0252(11) 0.0194(10) 0.0340(12) -0.0120(9) -0.0098(9) -0.0048(8)
C44 0.0212(11) 0.0292(11) 0.0158(9) -0.0070(8) -0.0036(8) 0.0051(9)
C00R 0.0186(10) 0.0267(11) 0.0258(11) -0.0102(9) -0.0054(8) 0.0020(9)
C00T 0.0190(10) 0.0203(10) 0.0205(9) -0.0095(8) 0.0029(8) -0.0017(8)
C00U 0.0261(11) 0.0205(10) 0.0519(15) -0.0240(10) 0.0097(10) -0.0094(9)
C00V 0.0173(10) 0.0244(10) 0.0216(10) -0.0113(8) -0.0041(8) -0.0052(8)
C00W 0.0206(11) 0.0208(10) 0.0393(13) -0.0082(9) -0.0034(9) -0.0070(8)
C00X 0.0271(11) 0.0210(10) 0.0191(10) -0.0038(8) 0.0038(8) 0.0033(9)
C00Y 0.0138(9) 0.0175(9) 0.0161(8) -0.0086(7) 0.0001(7) -0.0035(7)
C00Z 0.0187(10) 0.0181(10) 0.0356(12) -0.0147(9) 0.0042(8) -0.0065(8)
C010 0.0290(12) 0.0279(12) 0.0253(11) -0.0024(9) -0.0017(9) 0.0002(10)
C011 0.0179(11) 0.0305(12) 0.0257(11) 0.0003(9) 0.0031(8) 0.0008(9)
C012 0.0244(11) 0.0256(11) 0.0232(10) -0.0131(9) -0.0009(8) -0.0078(9)
C013 0.0235(11) 0.0209(11) 0.0376(13) -0.0084(10) -0.0024(10) 0.0089(9)
C015 0.0257(11) 0.0239(11) 0.0264(11) -0.0080(9) 0.0005(9) -0.0068(9)
C016 0.0238(10) 0.0173(9) 0.0251(10) -0.0099(8) 0.0070(8) -0.0093(8)
C017 0.0252(11) 0.0270(11) 0.0411(13) -0.0235(10) 0.0057(9) -0.0095(9)
C018 0.0335(12) 0.0221(10) 0.0273(11) -0.0159(9) 0.0051(9) -0.0135(9)
C019 0.0242(12) 0.0365(14) 0.0351(13) 0.0001(11) 0.0106(10) -0.0039(10)
C01A 0.0327(13) 0.0229(11) 0.0237(11) -0.0003(9) -0.0010(9) 0.0052(10)
C01C 0.0271(12) 0.0333(13) 0.0297(12) -0.0011(10) 0.0054(10) -0.0086(10)
C1_2 0.0100(14) 0.0218(17) 0.0306(19) -0.0201(15) 0.0004(15) -0.0023(13)
C2_2 0.0125(14) 0.0225(15) 0.0289(16) -0.0193(13) -0.0021(13) -0.0007(12)
C3_2 0.0165(15) 0.0272(16) 0.0319(17) -0.0213(13) -0.0055(13) 0.0022(13)
C4_2 0.0162(15) 0.0305(17) 0.0408(18) -0.0271(14) -0.0065(14) 0.0001(14)
C5_2 0.0163(16) 0.0286(16) 0.0398(17) -0.0222(14) -0.0055(15) -0.0021(14)
C6_2 0.0138(13) 0.0252(15) 0.0352(16) -0.0200(13) -0.0004(13) -0.0030(12)
C1_12 0.0105(13) 0.0222(17) 0.0297(18) -0.0200(14) 0.0023(15) -0.0025(13)
C2_12 0.0135(13) 0.0240(16) 0.0365(17) -0.0175(14) 0.0016(14) -0.0053(12)
C3_12 0.0115(13) 0.0246(15) 0.0314(16) -0.0184(13) 0.0003(13) -0.0022(12)
C4_12 0.0168(14) 0.0301(15) 0.0387(16) -0.0214(13) -0.0056(13) 0.0001(12)
C5_12 0.0182(16) 0.0305(17) 0.0433(18) -0.0227(14) -0.0069(15) -0.0011(14)
C6_12 0.0171(15) 0.0271(16) 0.0446(18) -0.0193(14) 0.0004(15) -0.0065(13)
C1_3 0.0158(15) 0.0203(16) 0.0197(16) -0.0103(13) -0.0049(13) -0.0045(13)
C2_3 0.0156(17) 0.0223(19) 0.0210(15) -0.0082(16) -0.0039(14) -0.0047(15)
C3_3 0.0177(15) 0.0302(17) 0.0200(16) -0.0048(13) -0.0050(13) -0.0090(13)
C4_3 0.0248(14) 0.0307(15) 0.0194(14) -0.0064(12) -0.0052(12) -0.0129(12)
C5_3 0.0267(15) 0.0271(15) 0.0217(14) -0.0134(12) -0.0039(13) -0.0093(13)
C6_3 0.0218(14) 0.0242(14) 0.0219(14) -0.0124(12) -0.0026(12) -0.0059(12)
C1_13 0.0199(16) 0.0264(18) 0.0229(17) -0.0046(14) -0.0071(14) -0.0088(14)
C2_13 0.0157(18) 0.0227(19) 0.0207(15) -0.0087(16) -0.0050(15) -0.0045(16)
C3_13 0.0159(15) 0.0207(17) 0.0212(17) -0.0103(14) -0.0040(13) -0.0037(14)
C4_13 0.0203(14) 0.0227(14) 0.0235(14) -0.0144(12) -0.0058(12) -0.0029(12)
C5_13 0.0227(15) 0.0285(15) 0.0229(15) -0.0143(13) -0.0035(13) -0.0075(13)
C6_13 0.0202(14) 0.0287(15) 0.0192(14) -0.0099(12) -0.0043(12) -0.0093(12)

loop_
_atom_type_symbol
_atom_type_description
_atom_type_scat_dispersion_real
_atom_type_scat_dispersion_imag
_atom_type_scat_source
C C 0.0033 0.0016 'International Tables Vol C Tables 4.2.6.8 and 6.1.1.4'
H H 0.0000 0.0000 'International Tables Vol C Tables 4.2.6.8 and 6.1.1.4'
B B 0.0013 0.0007 'International Tables Vol C Tables 4.2.6.8 and 6.1.1.4'
N N 0.0061 0.0033 'International Tables Vol C Tables 4.2.6.8 and 6.1.1.4'
P P 0.1023 0.0942 'International Tables Vol C Tables 4.2.6.8 and 6.1.1.4'
Ag Ag -0.8971 1.1015 'International Tables Vol C Tables 4.2.6.8 and 6.1.1.4'

loop_
_exptl_crystal_face_index_h
_exptl_crystal_face_index_k
_exptl_crystal_face_index_l
_exptl_crystal_face_perp_dist
-1.00 1.00 -1.00 0.1750
1.00 -1.00 -1.00 0.1210
1.00 1.00 1.00 0.1530
-1.00 -1.00 -1.00 0.2220
0.00 -1.00 -1.00 0.1070
0.00 1.00 1.00 0.1420
1.00 0.00 0.00 0.1410
-1.00 -1.00 1.00 0.1590
1.00 1.00 -1.00 0.0530
0.00 -1.00 1.00 0.1100
1.00 1.00 0.00 0.0760
-1.00 0.00 1.00 0.1240
0.00 -1.00 0.00 0.0980
0.00 1.00 0.00 0.0820
0.00 0.00 -1.00 0.1370

loop_
_geom_angle_atom_site_label_1
_geom_angle_atom_site_label_2
_geom_angle_atom_site_label_3
_geom_angle
_geom_angle_site_symmetry_1
_geom_angle_site_symmetry_3
_geom_angle_publ_flag
N003 Ag01 P002 175.13(5) . . ?
N003 B1 C004 118.17(17) . . ?
N003 B1 C2 119.11(17) . . ?
C004 B1 C2 122.68(17) . . ?
C004 C1 C00F 120.97(17) . . ?
C004 C1 C00E 119.64(18) . . ?
C00F C1 C00E 119.35(17) . . ?
C00G P002 C3_13 113.25(19) . . ?
C00G P002 C44 108.10(10) . . ?
C3_13 P002 C44 96.2(2) . . ?
C00G P002 C1_3 103.31(17) . . ?
C44 P002 C1_3 112.35(18) . . ?
C00G P002 Ag01 111.63(7) . . ?
C3_13 P002 Ag01 114.99(17) . . ?
C44 P002 Ag01 111.53(8) . . ?
C1_3 P002 Ag01 109.65(15) . . ?
C00H C2 C00A 117.98(17) . . ?
C00H C2 B1 120.53(16) . . ?
C00A C2 B1 121.44(17) . . ?
C00K N003 B1 120.45(17) . . ?
C00K N003 Ag01 125.41(14) . . ?
B1 N003 Ag01 114.14(13) . . ?
C00J C3 C007 120.8(2) . . ?
C00J C3 H3 119.6 . . ?
C007 C3 H3 119.6 . . ?
C1 C004 C007 119.94(17) . . ?
C1 C004 B1 117.61(17) . . ?
C007 C004 B1 122.45(17) . . ?
C5 C4 C007 121.4(2) . . ?
C5 C4 H4 119.3 . . ?
C007 C4 H4 119.3 . . ?
C3 C007 C4 117.66(19) . . ?
C3 C007 C004 121.17(18) . . ?
C4 C007 C004 121.17(18) . . ?
C4 C5 C00P 120.1(2) . . ?
C4 C5 H5 119.9 . . ?
C00P C5 H5 119.9 . . ?
C00B C00A C2 120.57(18) . . ?
C00B C00A C00I 119.54(17) . . ?
C2 C00A C00I 119.87(17) . . ?
C00O C00B C00A 121.49(18) . . ?
C00O C00B H00B 119.3 . . ?
C00A C00B H00B 119.3 . . ?
C00M C00D C00L 120.8(2) . . ?
C00M C00D H00D 119.6 . . ?
C00L C00D H00D 119.6 . . ?
C00T C00E C00X 118.31(19) . . ?
C00T C00E C1 123.02(18) . . ?
C00X C00E C1 118.66(18) . . ?
C00K C00F C1 119.91(18) . . ?
C00K C00F C00L 121.17(19) . . ?
C1 C00F C00L 118.91(18) . . ?
C00V C00G C00Q 109.68(17) . . ?
C00V C00G P002 110.06(14) . . ?
C00Q C00G P002 110.04(15) . . ?
C00V C00G H00G 109.0 . . ?
C00Q C00G H00G 109.0 . . ?
P002 C00G H00G 109.0 . . ?
C00Y C00H C2 120.33(17) . . ?
C00Y C00H C016 119.09(17) . . ?
C2 C00H C016 120.58(17) . . ?
C00A C00I H00A 109.5 . . ?
C00A C00I H00C 109.5 . . ?
H00A C00I H00C 109.5 . . ?
C00A C00I H00E 109.5 . . ?
H00A C00I H00E 109.5 . . ?
H00C C00I H00E 109.5 . . ?
C00P C00J C3 120.6(2) . . ?
C00P C00J H00J 119.7 . . ?
C3 C00J H00J 119.7 . . ?
N003 C00K C00F 122.73(19) . . ?
N003 C00K C1_12 117.8(3) . . ?
C00F C00K C1_12 118.2(3) . . ?
N003 C00K C1_2 113.6(2) . . ?
C00F C00K C1_2 123.0(2) . . ?
C00Z C00L C00D 118.32(19) . . ?
C00Z C00L C00F 121.66(19) . . ?
C00D C00L C00F 120.0(2) . . ?
C00U C00M C00D 120.2(2) . . ?
C00U C00M H00M 119.9 . . ?
C00D C00M H00M 119.9 . . ?
C013 C00N C00T 120.7(2) . . ?
C013 C00N H00N 119.6 . . ?
C00T C00N H00N 119.6 . . ?
C00Y C00O C00B 118.04(17) . . ?
C00Y C00O C018 121.17(18) . . ?
C00B C00O C018 120.78(18) . . ?
C00J C00P C5 119.3(2) . . ?
C00J C00P H00P 120.3 . . ?
C5 C00P H00P 120.3 . . ?
C00W C00Q C00G 112.33(18) . . ?
C00W C00Q H00F 109.1 . . ?
C00G C00Q H00F 109.1 . . ?
C00W C00Q H00H 109.1 . . ?
C00G C00Q H00H 109.1 . . ?
H00F C00Q H00H 107.9 . . ?
C00R C44 C011 110.7(2) . . ?
C00R C44 P002 115.87(16) . . ?
C011 C44 P002 109.50(15) . . ?
C00R C44 H44 106.7 . . ?
C011 C44 H44 106.7 . . ?
P002 C44 H44 106.7 . . ?
C010 C00R C44 112.2(2) . . ?
C010 C00R H00I 109.2 . . ?
C44 C00R H00I 109.2 . . ?
C010 C00R H00K 109.2 . . ?
C44 C00R H00K 109.2 . . ?
H00I C00R H00K 107.9 . . ?
C00N C00T C00E 120.3(2) . . ?
C00N C00T H00T 119.8 . . ?
C00E C00T H00T 119.8 . . ?
C00M C00U C017 119.8(2) . . ?
C00M C00U H00U 120.1 . . ?
C017 C00U H00U 120.1 . . ?
C012 C00V C00G 111.76(17) . . ?
C012 C00V H00L 109.3 . . ?
C00G C00V H00L 109.3 . . ?
C012 C00V H00O 109.3 . . ?
C00G C00V H00O 109.3 . . ?
H00L C00V H00O 107.9 . . ?
C015 C00W C00Q 111.64(19) . . ?
C015 C00W H00Q 109.3 . . ?
C00Q C00W H00Q 109.3 . . ?
C015 C00W H00R 109.3 . . ?
C00Q C00W H00R 109.3 . . ?
H00Q C00W H00R 108.0 . . ?
C01A C00X C00E 121.5(2) . . ?
C01A C00X H00X 119.2 . . ?
C00E C00X H00X 119.2 . . ?
C00O C00Y C00H 121.57(18) . . ?
C00O C00Y H00Y 119.2 . . ?
C00H C00Y H00Y 119.2 . . ?
C00L C00Z C017 121.1(2) . . ?
C00L C00Z H00Z 119.5 . . ?
C017 C00Z H00Z 119.5 . . ?
C01C C010 C00R 112.38(19) . . ?
C01C C010 H01A 109.1 . . ?
C00R C010 H01A 109.1 . . ?
C01C C010 H01B 109.1 . . ?
C00R C010 H01B 109.1 . . ?
H01A C010 H01B 107.9 . . ?
C019 C011 C44 112.3(2) . . ?
C019 C011 H01C 109.1 . . ?
C44 C011 H01C 109.1 . . ?
C019 C011 H01D 109.1 . . ?
C44 C011 H01D 109.1 . . ?
H01C C011 H01D 107.9 . . ?
C00V C012 C015 111.22(18) . . ?
C00V C012 H01E 109.4 . . ?
C015 C012 H01E 109.4 . . ?
C00V C012 H01F 109.4 . . ?
C015 C012 H01F 109.4 . . ?
H01E C012 H01F 108.0 . . ?
C00N C013 C01A 119.5(2) . . ?
C00N C013 H013 120.3 . . ?
C01A C013 H013 120.3 . . ?
C00W C015 C012 110.06(18) . . ?
C00W C015 H01G 109.6 . . ?
C012 C015 H01G 109.6 . . ?
C00W C015 H01H 109.6 . . ?
C012 C015 H01H 109.6 . . ?
H01G C015 H01H 108.2 . . ?
C00H C016 H01I 109.5 . . ?
C00H C016 H01J 109.5 . . ?
H01I C016 H01J 109.5 . . ?
C00H C016 H01K 109.5 . . ?
H01I C016 H01K 109.5 . . ?
H01J C016 H01K 109.5 . . ?
C00U C017 C00Z 119.8(2) . . ?
C00U C017 H017 120.1 . . ?
C00Z C017 H017 120.1 . . ?
C00O C018 H01L 109.5 . . ?
C00O C018 H01M 109.5 . . ?
H01L C018 H01M 109.5 . . ?
C00O C018 H01N 109.5 . . ?
H01L C018 H01N 109.5 . . ?
H01M C018 H01N 109.5 . . ?
C01C C019 C011 110.6(2) . . ?
C01C C019 H01O 109.5 . . ?
C011 C019 H01O 109.5 . . ?
C01C C019 H01P 109.5 . . ?
C011 C019 H01P 109.5 . . ?
H01O C019 H01P 108.1 . . ?
C00X C01A C013 119.6(2) . . ?
C00X C01A H01Q 120.2 . . ?
C013 C01A H01Q 120.2 . . ?
C010 C01C C019 110.6(2) . . ?
C010 C01C H01R 109.5 . . ?
C019 C01C H01R 109.5 . . ?
C010 C01C H01S 109.5 . . ?
C019 C01C H01S 109.5 . . ?
H01R C01C H01S 108.1 . . ?
C2_2 C1_2 C6_2 119.9(5) . . ?
C2_2 C1_2 C00K 124.6(4) . . ?
C6_2 C1_2 C00K 115.4(5) . . ?
C1_2 C2_2 C3_2 120.7(5) . . ?
C1_2 C2_2 H2_2 119.6 . . ?
C3_2 C2_2 H2_2 119.6 . . ?
C4_2 C3_2 C2_2 119.3(5) . . ?
C4_2 C3_2 H3_2 120.3 . . ?
C2_2 C3_2 H3_2 120.3 . . ?
C3_2 C4_2 C5_2 120.8(5) . . ?
C3_2 C4_2 H4_2 119.6 . . ?
C5_2 C4_2 H4_2 119.6 . . ?
C6_2 C5_2 C4_2 118.1(5) . . ?
C6_2 C5_2 H5_2 121.0 . . ?
C4_2 C5_2 H5_2 121.0 . . ?
C1_2 C6_2 C5_2 121.1(6) . . ?
C1_2 C6_2 H6_2 119.4 . . ?
C5_2 C6_2 H6_2 119.4 . . ?
C3_12 C1_12 C2_12 119.9(5) . . ?
C3_12 C1_12 C00K 116.1(4) . . ?
C2_12 C1_12 C00K 124.0(5) . . ?
C6_12 C2_12 C1_12 119.4(5) . . ?
C6_12 C2_12 H2A_12 120.3 . . ?
C1_12 C2_12 H2A_12 120.3 . . ?
C1_12 C3_12 C4_12 121.0(5) . . ?
C1_12 C3_12 H3A_12 119.5 . . ?
C4_12 C3_12 H3A_12 119.5 . . ?
C5_12 C4_12 C3_12 119.0(5) . . ?
C5_12 C4_12 H4A_12 120.5 . . ?
C3_12 C4_12 H4A_12 120.5 . . ?
C4_12 C5_12 C6_12 121.3(5) . . ?
C4_12 C5_12 H5A_12 119.4 . . ?
C6_12 C5_12 H5A_12 119.4 . . ?
C2_12 C6_12 C5_12 119.3(5) . . ?
C2_12 C6_12 H6A_12 120.3 . . ?
C5_12 C6_12 H6A_12 120.3 . . ?
C6_3 C1_3 C2_3 110.5(9) . . ?
C6_3 C1_3 P002 108.6(3) . . ?
C2_3 C1_3 P002 113.9(9) . . ?
C6_3 C1_3 H3_3 107.9 . . ?
C2_3 C1_3 H3_3 107.9 . . ?
P002 C1_3 H3_3 107.9 . . ?
C3_3 C2_3 C1_3 110.0(13) . . ?
C3_3 C2_3 H2A_3 109.7 . . ?
C1_3 C2_3 H2A_3 109.7 . . ?
C3_3 C2_3 H2AB_3 109.7 . . ?
C1_3 C2_3 H2AB_3 109.7 . . ?
H2A_3 C2_3 H2AB_3 108.2 . . ?
C2_3 C3_3 C4_3 112.7(9) . . ?
C2_3 C3_3 H1A_3 109.0 . . ?
C4_3 C3_3 H1A_3 109.0 . . ?
C2_3 C3_3 H1AB_3 109.0 . . ?
C4_3 C3_3 H1AB_3 109.0 . . ?
H1A_3 C3_3 H1AB_3 107.8 . . ?
C5_3 C4_3 C3_3 111.1(4) . . ?
C5_3 C4_3 H4A_3 109.4 . . ?
C3_3 C4_3 H4A_3 109.4 . . ?
C5_3 C4_3 H4AB_3 109.4 . . ?
C3_3 C4_3 H4AB_3 109.4 . . ?
H4A_3 C4_3 H4AB_3 108.0 . . ?
C4_3 C5_3 C6_3 111.9(3) . . ?
C4_3 C5_3 H5A_3 109.2 . . ?
C6_3 C5_3 H5A_3 109.2 . . ?
C4_3 C5_3 H5AB_3 109.2 . . ?
C6_3 C5_3 H5AB_3 109.2 . . ?
H5A_3 C5_3 H5AB_3 107.9 . . ?
C1_3 C6_3 C5_3 110.7(4) . . ?
C1_3 C6_3 H6A_3 109.5 . . ?
C5_3 C6_3 H6A_3 109.5 . . ?
C1_3 C6_3 H6AB_3 109.5 . . ?
C5_3 C6_3 H6AB_3 109.5 . . ?
H6A_3 C6_3 H6AB_3 108.1 . . ?
C6_13 C1_13 C2_13 111.9(8) . . ?
C6_13 C1_13 H3A_13 109.2 . . ?
C2_13 C1_13 H3A_13 109.2 . . ?
C6_13 C1_13 H3AB_13 109.2 . . ?
C2_13 C1_13 H3AB_13 109.2 . . ?
H3A_13 C1_13 H3AB_13 107.9 . . ?
C3_13 C2_13 C1_13 111.3(16) . . ?
C3_13 C2_13 H1B_13 109.4 . . ?
C1_13 C2_13 H1B_13 109.4 . . ?
C3_13 C2_13 H1BC_13 109.4 . . ?
C1_13 C2_13 H1BC_13 109.4 . . ?
H1B_13 C2_13 H1BC_13 108.0 . . ?
C2_13 C3_13 C4_13 109.3(9) . . ?
C2_13 C3_13 P002 117.2(10) . . ?
C4_13 C3_13 P002 108.5(4) . . ?
C2_13 C3_13 H5_13 107.1 . . ?
C4_13 C3_13 H5_13 107.1 . . ?
P002 C3_13 H5_13 107.1 . . ?
C5_13 C4_13 C3_13 111.2(4) . . ?
C5_13 C4_13 H2B_13 109.4 . . ?
C3_13 C4_13 H2B_13 109.4 . . ?
C5_13 C4_13 H2BC_13 109.4 . . ?
C3_13 C4_13 H2BC_13 109.4 . . ?
H2B_13 C4_13 H2BC_13 108.0 . . ?
C6_13 C5_13 C4_13 110.9(4) . . ?
C6_13 C5_13 H4B_13 109.5 . . ?
C4_13 C5_13 H4B_13 109.5 . . ?
C6_13 C5_13 H4BC_13 109.5 . . ?
C4_13 C5_13 H4BC_13 109.5 . . ?
H4B_13 C5_13 H4BC_13 108.1 . . ?
C5_13 C6_13 C1_13 111.4(4) . . ?
C5_13 C6_13 H6B_13 109.3 . . ?
C1_13 C6_13 H6B_13 109.3 . . ?
C5_13 C6_13 H6BC_13 109.3 . . ?
C1_13 C6_13 H6BC_13 109.3 . . ?
H6B_13 C6_13 H6BC_13 108.0 . . ?

loop_
_geom_bond_atom_site_label_1
_geom_bond_atom_site_label_2
_geom_bond_distance
_geom_bond_site_symmetry_2
_geom_bond_publ_flag
Ag01 N003 2.1202(18) . ?
Ag01 P002 2.3527(9) . ?
B1 N003 1.428(3) . ?
B1 C004 1.520(3) . ?
B1 C2 1.590(3) . ?
C1 C004 1.392(3) . ?
C1 C00F 1.433(3) . ?
C1 C00E 1.497(3) . ?
P002 C00G 1.845(2) . ?
P002 C3_13 1.848(6) . ?
P002 C44 1.861(3) . ?
P002 C1_3 1.889(5) . ?
C2 C00H 1.406(3) . ?
C2 C00A 1.408(3) . ?
N003 C00K 1.362(3) . ?
C3 C00J 1.394(3) . ?
C3 C007 1.399(3) . ?
C3 H3 0.9500 . ?
C004 C007 1.494(3) . ?
C4 C5 1.389(3) . ?
C4 C007 1.400(3) . ?
C4 H4 0.9500 . ?
C5 C00P 1.390(3) . ?
C5 H5 0.9500 . ?
C00A C00B 1.393(3) . ?
C00A C00I 1.507(3) . ?
C00B C00O 1.392(3) . ?
C00B H00B 0.9500 . ?
C00D C00M 1.395(3) . ?
C00D C00L 1.395(3) . ?
C00D H00D 0.9500 . ?
C00E C00T 1.392(3) . ?
C00E C00X 1.392(3) . ?
C00F C00K 1.388(3) . ?
C00F C00L 1.499(3) . ?
C00G C00V 1.540(3) . ?
C00G C00Q 1.540(3) . ?
C00G H00G 1.0000 . ?
C00H C00Y 1.399(3) . ?
C00H C016 1.511(3) . ?
C00I H00A 0.9800 . ?
C00I H00C 0.9800 . ?
C00I H00E 0.9800 . ?
C00J C00P 1.383(4) . ?
C00J H00J 0.9500 . ?
C00K C1_12 1.480(6) . ?
C00K C1_2 1.577(6) . ?
C00L C00Z 1.390(3) . ?
C00M C00U 1.381(4) . ?
C00M H00M 0.9500 . ?
C00N C013 1.384(4) . ?
C00N C00T 1.391(3) . ?
C00N H00N 0.9500 . ?
C00O C00Y 1.390(3) . ?
C00O C018 1.513(3) . ?
C00P H00P 0.9500 . ?
C00Q C00W 1.526(4) . ?
C00Q H00F 0.9900 . ?
C00Q H00H 0.9900 . ?
C44 C00R 1.538(3) . ?
C44 C011 1.545(3) . ?
C44 H44 1.0000 . ?
C00R C010 1.533(4) . ?
C00R H00I 0.9900 . ?
C00R H00K 0.9900 . ?
C00T H00T 0.9500 . ?
C00U C017 1.389(4) . ?
C00U H00U 0.9500 . ?
C00V C012 1.529(3) . ?
C00V H00L 0.9900 . ?
C00V H00O 0.9900 . ?
C00W C015 1.525(3) . ?
C00W H00Q 0.9900 . ?
C00W H00R 0.9900 . ?
C00X C01A 1.386(3) . ?
C00X H00X 0.9500 . ?
C00Y H00Y 0.9500 . ?
C00Z C017 1.397(3) . ?
C00Z H00Z 0.9500 . ?
C010 C01C 1.519(4) . ?
C010 H01A 0.9900 . ?
C010 H01B 0.9900 . ?
C011 C019 1.531(4) . ?
C011 H01C 0.9900 . ?
C011 H01D 0.9900 . ?
C012 C015 1.531(3) . ?
C012 H01E 0.9900 . ?
C012 H01F 0.9900 . ?
C013 C01A 1.389(4) . ?
C013 H013 0.9500 . ?
C015 H01G 0.9900 . ?
C015 H01H 0.9900 . ?
C016 H01I 0.9800 . ?
C016 H01J 0.9800 . ?
C016 H01K 0.9800 . ?
C017 H017 0.9500 . ?
C018 H01L 0.9800 . ?
C018 H01M 0.9800 . ?
C018 H01N 0.9800 . ?
C019 C01C 1.520(4) . ?
C019 H01O 0.9900 . ?
C019 H01P 0.9900 . ?
C01A H01Q 0.9500 . ?
C01C H01R 0.9900 . ?
C01C H01S 0.9900 . ?
C1_2 C2_2 1.390(8) . ?
C1_2 C6_2 1.399(7) . ?
C2_2 C3_2 1.403(6) . ?
C2_2 H2_2 0.9500 . ?
C3_2 C4_2 1.401(7) . ?
C3_2 H3_2 0.9500 . ?
C4_2 C5_2 1.425(8) . ?
C4_2 H4_2 0.9500 . ?
C5_2 C6_2 1.406(8) . ?
C5_2 H5_2 0.9500 . ?
C6_2 H6_2 0.9500 . ?
C1_12 C3_12 1.374(7) . ?
C1_12 C2_12 1.405(7) . ?
C2_12 C6_12 1.399(6) . ?
C2_12 H2A_12 0.9500 . ?
C3_12 C4_12 1.404(7) . ?
C3_12 H3A_12 0.9500 . ?
C4_12 C5_12 1.368(8) . ?
C4_12 H4A_12 0.9500 . ?
C5_12 C6_12 1.403(8) . ?
C5_12 H5A_12 0.9500 . ?
C6_12 H6A_12 0.9500 . ?
C1_3 C6_3 1.514(6) . ?
C1_3 C2_3 1.57(2) . ?
C1_3 H3_3 1.0000 . ?
C2_3 C3_3 1.52(2) . ?
C2_3 H2A_3 0.9900 . ?
C2_3 H2AB_3 0.9900 . ?
C3_3 C4_3 1.525(7) . ?
C3_3 H1A_3 0.9900 . ?
C3_3 H1AB_3 0.9900 . ?
C4_3 C5_3 1.512(6) . ?
C4_3 H4A_3 0.9900 . ?
C4_3 H4AB_3 0.9900 . ?
C5_3 C6_3 1.536(5) . ?
C5_3 H5A_3 0.9900 . ?
C5_3 H5AB_3 0.9900 . ?
C6_3 H6A_3 0.9900 . ?
C6_3 H6AB_3 0.9900 . ?
C1_13 C6_13 1.530(7) . ?
C1_13 C2_13 1.56(3) . ?
C1_13 H3A_13 0.9900 . ?
C1_13 H3AB_13 0.9900 . ?
C2_13 C3_13 1.51(2) . ?
C2_13 H1B_13 0.9900 . ?
C2_13 H1BC_13 0.9900 . ?
C3_13 C4_13 1.547(7) . ?
C3_13 H5_13 1.0000 . ?
C4_13 C5_13 1.532(6) . ?
C4_13 H2B_13 0.9900 . ?
C4_13 H2BC_13 0.9900 . ?
C5_13 C6_13 1.527(7) . ?
C5_13 H4B_13 0.9900 . ?
C5_13 H4BC_13 0.9900 . ?
C6_13 H6B_13 0.9900 . ?
C6_13 H6BC_13 0.9900 . ?

loop_
_geom_torsion_atom_site_label_1
_geom_torsion_atom_site_label_2
_geom_torsion_atom_site_label_3
_geom_torsion_atom_site_label_4
_geom_torsion
_geom_torsion_site_symmetry_1
_geom_torsion_site_symmetry_2
_geom_torsion_site_symmetry_3
_geom_torsion_site_symmetry_4
_geom_torsion_publ_flag
N003 B1 C2 C00H -78.1(2) . . . . ?
C004 B1 C2 C00H 99.8(2) . . . . ?
N003 B1 C2 C00A 104.5(2) . . . . ?
C004 B1 C2 C00A -77.6(2) . . . . ?
C004 B1 N003 C00K -4.0(3) . . . . ?
C2 B1 N003 C00K 173.96(19) . . . . ?
C004 B1 N003 Ag01 175.54(13) . . . . ?
C2 B1 N003 Ag01 -6.5(2) . . . . ?
C00F C1 C004 C007 177.03(17) . . . . ?
C00E C1 C004 C007 -5.3(3) . . . . ?
C00F C1 C004 B1 -2.0(3) . . . . ?
C00E C1 C004 B1 175.73(17) . . . . ?
N003 B1 C004 C1 4.4(3) . . . . ?
C2 B1 C004 C1 -173.52(17) . . . . ?
N003 B1 C004 C007 -174.58(18) . . . . ?
C2 B1 C004 C007 7.5(3) . . . . ?
C00J C3 C007 C4 2.7(3) . . . . ?
C00J C3 C007 C004 -177.51(19) . . . . ?
C5 C4 C007 C3 -1.8(3) . . . . ?
C5 C4 C007 C004 178.5(2) . . . . ?
C1 C004 C007 C3 120.4(2) . . . . ?
B1 C004 C007 C3 -60.6(3) . . . . ?
C1 C004 C007 C4 -59.8(3) . . . . ?
B1 C004 C007 C4 119.1(2) . . . . ?
C007 C4 C5 C00P -0.3(3) . . . . ?
C00H C2 C00A C00B -0.7(3) . . . . ?
B1 C2 C00A C00B 176.78(18) . . . . ?
C00H C2 C00A C00I 177.98(17) . . . . ?
B1 C2 C00A C00I -4.6(3) . . . . ?
C2 C00A C00B C00O 0.0(3) . . . . ?
C00I C00A C00B C00O -178.69(18) . . . . ?
C004 C1 C00E C00T 116.8(2) . . . . ?
C00F C1 C00E C00T -65.5(3) . . . . ?
C004 C1 C00E C00X -62.3(3) . . . . ?
C00F C1 C00E C00X 115.4(2) . . . . ?
C004 C1 C00F C00K -0.9(3) . . . . ?
C00E C1 C00F C00K -178.62(19) . . . . ?
C004 C1 C00F C00L 178.00(18) . . . . ?
C00E C1 C00F C00L 0.3(3) . . . . ?
C3_13 P002 C00G C00V 172.5(2) . . . . ?
C44 P002 C00G C00V 67.25(16) . . . . ?
C1_3 P002 C00G C00V -173.5(2) . . . . ?
Ag01 P002 C00G C00V -55.77(15) . . . . ?
C3_13 P002 C00G C00Q -66.5(3) . . . . ?
C44 P002 C00G C00Q -171.75(14) . . . . ?
C1_3 P002 C00G C00Q -52.5(2) . . . . ?
Ag01 P002 C00G C00Q 65.22(15) . . . . ?
C00A C2 C00H C00Y 0.8(3) . . . . ?
B1 C2 C00H C00Y -176.71(17) . . . . ?
C00A C2 C00H C016 -179.61(17) . . . . ?
B1 C2 C00H C016 2.9(3) . . . . ?
C007 C3 C00J C00P -1.7(3) . . . . ?
B1 N003 C00K C00F 1.2(3) . . . . ?
Ag01 N003 C00K C00F -178.36(16) . . . . ?
B1 N003 C00K C1_12 -165.4(3) . . . . ?
Ag01 N003 C00K C1_12 15.0(4) . . . . ?
B1 N003 C00K C1_2 171.9(3) . . . . ?
Ag01 N003 C00K C1_2 -7.6(4) . . . . ?
C1 C00F C00K N003 1.5(3) . . . . ?
C00L C00F C00K N003 -177.4(2) . . . . ?
C1 C00F C00K C1_12 168.0(3) . . . . ?
C00L C00F C00K C1_12 -10.9(4) . . . . ?
C1 C00F C00K C1_2 -168.4(3) . . . . ?
C00L C00F C00K C1_2 12.7(4) . . . . ?
C00M C00D C00L C00Z -0.6(3) . . . . ?
C00M C00D C00L C00F 177.6(2) . . . . ?
C00K C00F C00L C00Z -63.7(3) . . . . ?
C1 C00F C00L C00Z 117.4(2) . . . . ?
C00K C00F C00L C00D 118.2(2) . . . . ?
C1 C00F C00L C00D -60.7(3) . . . . ?
C00L C00D C00M C00U -0.3(4) . . . . ?
C00A C00B C00O C00Y 0.7(3) . . . . ?
C00A C00B C00O C018 -179.16(19) . . . . ?
C3 C00J C00P C5 -0.4(3) . . . . ?
C4 C5 C00P C00J 1.4(3) . . . . ?
C00V C00G C00Q C00W -54.0(2) . . . . ?
P002 C00G C00Q C00W -175.21(15) . . . . ?
C00G P002 C44 C00R 26.88(18) . . . . ?
C3_13 P002 C44 C00R -90.1(2) . . . . ?
C1_3 P002 C44 C00R -86.5(2) . . . . ?
Ag01 P002 C44 C00R 149.96(14) . . . . ?
C00G P002 C44 C011 -99.22(17) . . . . ?
C3_13 P002 C44 C011 143.8(2) . . . . ?
C1_3 P002 C44 C011 147.4(2) . . . . ?
Ag01 P002 C44 C011 23.86(17) . . . . ?
C011 C44 C00R C010 -50.9(2) . . . . ?
P002 C44 C00R C010 -176.33(16) . . . . ?
C013 C00N C00T C00E -0.8(4) . . . . ?
C00X C00E C00T C00N 0.8(3) . . . . ?
C1 C00E C00T C00N -178.3(2) . . . . ?
C00D C00M C00U C017 0.4(4) . . . . ?
C00Q C00G C00V C012 54.6(2) . . . . ?
P002 C00G C00V C012 175.83(14) . . . . ?
C00G C00Q C00W C015 55.7(2) . . . . ?
C00T C00E C00X C01A 0.1(4) . . . . ?
C1 C00E C00X C01A 179.2(2) . . . . ?
C00B C00O C00Y C00H -0.6(3) . . . . ?
C018 C00O C00Y C00H 179.26(19) . . . . ?
C2 C00H C00Y C00O -0.2(3) . . . . ?
C016 C00H C00Y C00O -179.79(18) . . . . ?
C00D C00L C00Z C017 1.3(3) . . . . ?
C00F C00L C00Z C017 -176.9(2) . . . . ?
C44 C00R C010 C01C 53.5(3) . . . . ?
C00R C44 C011 C019 53.1(3) . . . . ?
P002 C44 C011 C019 -177.94(18) . . . . ?
C00G C00V C012 C015 -57.1(2) . . . . ?
C00T C00N C013 C01A 0.0(4) . . . . ?
C00Q C00W C015 C012 -56.1(2) . . . . ?
C00V C012 C015 C00W 56.8(2) . . . . ?
C00M C00U C017 C00Z 0.3(4) . . . . ?
C00L C00Z C017 C00U -1.1(3) . . . . ?
C44 C011 C019 C01C -56.8(3) . . . . ?
C00E C00X C01A C013 -1.0(4) . . . . ?
C00N C013 C01A C00X 0.9(4) . . . . ?
C00R C010 C01C C019 -56.4(3) . . . . ?
C011 C019 C01C C010 57.6(3) . . . . ?
N003 C00K C1_2 C2_2 -55.7(5) . . . . ?
C00F C00K C1_2 C2_2 115.0(4) . . . . ?
N003 C00K C1_2 C6_2 120.7(4) . . . . ?
C00F C00K C1_2 C6_2 -68.6(5) . . . . ?
C6_2 C1_2 C2_2 C3_2 1.0(7) . . . . ?
C00K C1_2 C2_2 C3_2 177.2(4) . . . . ?
C1_2 C2_2 C3_2 C4_2 -1.3(7) . . . . ?
C2_2 C3_2 C4_2 C5_2 0.6(7) . . . . ?
C3_2 C4_2 C5_2 C6_2 0.5(7) . . . . ?
C2_2 C1_2 C6_2 C5_2 0.2(7) . . . . ?
C00K C1_2 C6_2 C5_2 -176.4(4) . . . . ?
C4_2 C5_2 C6_2 C1_2 -0.9(7) . . . . ?
N003 C00K C1_12 C3_12 -61.4(5) . . . . ?
C00F C00K C1_12 C3_12 131.4(4) . . . . ?
N003 C00K C1_12 C2_12 120.2(4) . . . . ?
C00F C00K C1_12 C2_12 -47.0(6) . . . . ?
C3_12 C1_12 C2_12 C6_12 -0.5(7) . . . . ?
C00K C1_12 C2_12 C6_12 177.9(4) . . . . ?
C2_12 C1_12 C3_12 C4_12 2.1(7) . . . . ?
C00K C1_12 C3_12 C4_12 -176.4(4) . . . . ?
C1_12 C3_12 C4_12 C5_12 -1.4(7) . . . . ?
C3_12 C4_12 C5_12 C6_12 -0.8(8) . . . . ?
C1_12 C2_12 C6_12 C5_12 -1.6(7) . . . . ?
C4_12 C5_12 C6_12 C2_12 2.3(8) . . . . ?
C00G P002 C1_3 C6_3 174.5(3) . . . . ?
C44 P002 C1_3 C6_3 -69.2(3) . . . . ?
Ag01 P002 C1_3 C6_3 55.4(4) . . . . ?
C00G P002 C1_3 C2_3 -61.9(9) . . . . ?
C44 P002 C1_3 C2_3 54.4(9) . . . . ?
Ag01 P002 C1_3 C2_3 179.0(8) . . . . ?
C6_3 C1_3 C2_3 C3_3 -55.9(13) . . . . ?
P002 C1_3 C2_3 C3_3 -178.4(8) . . . . ?
C1_3 C2_3 C3_3 C4_3 54.5(13) . . . . ?
C2_3 C3_3 C4_3 C5_3 -54.4(9) . . . . ?
C3_3 C4_3 C5_3 C6_3 54.7(5) . . . . ?
C2_3 C1_3 C6_3 C5_3 57.1(9) . . . . ?
P002 C1_3 C6_3 C5_3 -177.4(3) . . . . ?
C4_3 C5_3 C6_3 C1_3 -57.1(5) . . . . ?
C6_13 C1_13 C2_13 C3_13 -55.2(15) . . . . ?
C1_13 C2_13 C3_13 C4_13 57.2(14) . . . . ?
C1_13 C2_13 C3_13 P002 -178.9(8) . . . . ?
C00G P002 C3_13 C2_13 -31.2(10) . . . . ?
C44 P002 C3_13 C2_13 81.6(10) . . . . ?
Ag01 P002 C3_13 C2_13 -161.2(9) . . . . ?
C00G P002 C3_13 C4_13 93.1(4) . . . . ?
C44 P002 C3_13 C4_13 -154.2(3) . . . . ?
Ag01 P002 C3_13 C4_13 -36.9(4) . . . . ?
C2_13 C3_13 C4_13 C5_13 -59.2(11) . . . . ?
P002 C3_13 C4_13 C5_13 172.0(3) . . . . ?
C3_13 C4_13 C5_13 C6_13 57.6(6) . . . . ?
C4_13 C5_13 C6_13 C1_13 -54.1(6) . . . . ?
C2_13 C1_13 C6_13 C5_13 52.8(11) . . . . ?
